data_2101572
loop_
_publ_author_name
'Abrahams, S. C.'
'Mirsky, K.'
'Nielson, R. M.'

_publ_section_title
;
 Prediction of ferroelectricity in recent Inorganic Crystal Structure
 Database entries under space group <i>Pba</i>2
;
_journal_issue 5
_journal_name_full 'Acta Crystallographica Section B'
_journal_page_first 806
_journal_page_last 809
_journal_paper_doi 10.1107/S0108768196004582
_journal_volume 52
_journal_year 1996
_chemical_formula_sum 'C H8 F6 N4 Zr'
_symmetry_cell_setting orthorhombic
_symmetry_space_group_name_Hall 'P 2 -2ab'
_symmetry_space_group_name_H-M 'P b a 2'
_cell_angle_alpha 90.0
_cell_angle_beta 90.0
_cell_angle_gamma 90.0
_cell_length_a 10.089(2)
_cell_length_b 18.349(3)
_cell_length_c 7.5600(10)
_cell_volume 1399.5(4)
_diffrn_radiation_type Mo
_diffrn_radiation_wavelength 0.71073
_cod_data_source_file an0526.cif
_cod_data_source_block an0526a
_cod_original_formula_sum 'C1 H8 F6 N4 Zr1'
_cod_database_code 2101572

loop_
_atom_site_label
_atom_site_fract_x
_atom_site_fract_y
_atom_site_fract_z
Zr1 .27240(10) .36970(10) -.2496
Zr2 .27090(10) .36860(10) .2496(2)
F1 .2186(6) .3102(3) .506(2)
F2 .3185(6) .4259(3) .4906(18)
F3 .3791(5) .3404(3) .001(2)
F4 .1695(5) .3996(3) .005(2)
F5 .1815(7) .2749(3) .1827(4)
F10 .1932(9) .2743(5) -.1937(14)
F6 .3565(9) .4673(5) .1871(11)
F9 .3627(8) .4625(4) -.1848(11)
F7 .4459(9) .3263(7) .3123(13)
F11 .4455(5) .3184(3) -.3132(9)
F8 .0892(7) .4069(4) .3119(11)
F12 .0964(6) .4157(4) -.3138(9)
N1 .1230(11) .5616(6) .9432(16)
N2 .4163(10) .1815(5) .017(3)
N3 .2069(9) .1357(6) .0447(16)
N4 .3893(10) .5860(6) .015(2)
N5 .6425(12) .4122(6) .540(2)
N6 .1454(10) .5538(6) .540(2)
N7 .1904(10) .6730(5) .528(2)
N8 .0567(9) .6943(5) .490(3)
C1 .3345(9) .1267(9) .011(3)
C2 .2282(11) .6062(7) .5232(13)
H1 .351(4) .039(4) .013(4)
H2 .462(4) .053(4) -.093(4)
H3 .496(4) .175(4) .006(4)
H4 .401(4) .220(4) .003(4)
H5 .166(4) .181(4) .094(4)
H6 .124(4) .046(4) .072(4)
H7 .046(4) .050(4) -.074(4)
H8 .049(4) .122(4) -.005(4)
H9 .089(4) .130(4) .584(4)
H10 .118(4) .049(4) .504(4)
H11 .444(4) .071(4) .583(4)
H12 .342(4) .004(4) .585(4)
H13 .203(4) .206(4) .510(4)
H14 .446(4) .242(4) .501(4)
H15 .481(4) .154(4) .512(4)
H16 .554(4) .211(4) .489(4)
